data_7006247
loop_
_publ_author_name
'Kealey, Steven'
'Long, Nicholas J.'
'White, Andrew J. P.'
'Gee, Antony D.'

_publ_section_title
;
 A novel tetrakis(pyrazolyl)borate ligand bearing triphenylphosphine
 oxide substituents.
;
_journal_issue 42
_journal_name_full 'Dalton transactions (Cambridge, England : 2003)'
_journal_page_first 4763
_journal_page_last 4765
_journal_paper_doi 10.1039/b711121e
_journal_year 2007
_chemical_formula_moiety 'C84 H64 B N8 O4 P4 Tl, 3.5(C H Cl3), 0.5(C5 H12)'
_chemical_formula_sum 'C90 H73.5 B Cl10.5 N8 O4 P4 Tl'
_chemical_formula_weight 2042.35
_chemical_name_systematic
;
?
;
_space_group_IT_number 2
_symmetry_cell_setting triclinic
_symmetry_space_group_name_Hall '-P 1'
_symmetry_space_group_name_H-M 'P -1'
_atom_sites_solution_hydrogens geom
_atom_sites_solution_primary direct
_atom_sites_solution_secondary difmap
_audit_creation_method SHELXL-97
_cell_angle_alpha 62.012(2)
_cell_angle_beta 73.056(2)
_cell_angle_gamma 85.878(2)
_cell_formula_units_Z 2
_cell_length_a 14.6110(3)
_cell_length_b 19.0394(3)
_cell_length_c 19.8132(4)
_cell_measurement_reflns_used 20433
_cell_measurement_temperature 173(2)
_cell_measurement_theta_max 28.9162
_cell_measurement_theta_min 3.7193
_cell_volume 4642.07(19)
_computing_cell_refinement 'CrysAlis RED, Oxford Diffraction Ltd'
_computing_data_collection 'CrysAlis CCD, Oxford Diffraction Ltd'
_computing_data_reduction 'CrysAlis RED, Oxford Diffraction Ltd'
_computing_molecular_graphics 'Bruker SHELXTL'
_computing_publication_material 'Bruker SHELXTL'
_computing_structure_refinement 'SHELXL-97 (Sheldrick, 1997)'
_computing_structure_solution 'SHELXS-97 (Sheldrick, 1990)'
_diffrn_ambient_temperature 173(2)
_diffrn_detector_area_resol_mean 15.9863
_diffrn_measured_fraction_theta_full 0.855
_diffrn_measured_fraction_theta_max 0.855
_diffrn_measurement_device_type 'OD Xcalibur 3'
_diffrn_measurement_method 'phi and omega scans'
_diffrn_radiation_monochromator graphite
_diffrn_radiation_source 'Enhance Ultra (Cu) X-ray Source'
_diffrn_radiation_type MoK\a
_diffrn_radiation_wavelength 0.71073
_diffrn_reflns_av_R_equivalents 0.0562
_diffrn_reflns_av_sigmaI/netI 0.0936
_diffrn_reflns_limit_h_max 17
_diffrn_reflns_limit_h_min -19
_diffrn_reflns_limit_k_max 21
_diffrn_reflns_limit_k_min -25
_diffrn_reflns_limit_l_max 26
_diffrn_reflns_limit_l_min -26
_diffrn_reflns_number 52575
_diffrn_reflns_theta_full 29.01
_diffrn_reflns_theta_max 29.01
_diffrn_reflns_theta_min 3.73
_diffrn_standards_number 0
_exptl_absorpt_coefficient_mu 2.164
_exptl_absorpt_correction_T_max 0.892
_exptl_absorpt_correction_T_min 0.742
_exptl_absorpt_correction_type analytical
_exptl_absorpt_process_details
;
CrysAlis RED, Oxford Diffraction Ltd.,
Version 1.171.32.4 (release 27-04-2006 CrysAlis171 .NET)
(compiled Apr 27 2007,17:53:11)
Analytical numeric absorption correction using a multifaceted crystal
model based on expressions derived by R.C. Clark & J.S. Reid.
(Clark, R. C. & Reid, J. S. (1995). Acta Cryst. A51, 887-897)
;
_exptl_crystal_colour Colourless
_exptl_crystal_density_diffrn 1.461
_exptl_crystal_density_method 'not measured'
_exptl_crystal_description blocks
_exptl_crystal_F_000 2052
_exptl_crystal_size_max 0.14
_exptl_crystal_size_mid 0.13
_exptl_crystal_size_min 0.05
_refine_diff_density_max 1.657
_refine_diff_density_min -0.941
_refine_diff_density_rms 0.093
_refine_ls_extinction_method none
_refine_ls_goodness_of_fit_ref 0.962
_refine_ls_hydrogen_treatment constr
_refine_ls_matrix_type full
_refine_ls_number_parameters 1165
_refine_ls_number_reflns 21105
_refine_ls_number_restraints 195
_refine_ls_restrained_S_all 0.971
_refine_ls_R_factor_all 0.0764
_refine_ls_R_factor_gt 0.0430
_refine_ls_shift/su_max 0.009
_refine_ls_shift/su_mean 0.000
_refine_ls_structure_factor_coef Fsqd
_refine_ls_weighting_details 'calc w=1/[\s^2^(Fo^2^)+(0.0423P)^2^+0.0000P] where P=(Fo^2^+2Fc^2^)/3'
_refine_ls_weighting_scheme calc
_refine_ls_wR_factor_gt 0.0847
_refine_ls_wR_factor_ref 0.0940
_reflns_number_gt 14291
_reflns_number_total 21105
_reflns_threshold_expression >2sigma(I)
_cod_data_source_file b711121e.txt
_cod_data_source_block Compound_1
_cod_depositor_comments
;
The following automatic conversions were performed:
'_symmetry_cell_setting' value 'Triclinic' changed to 'triclinic'
according to '/home/saulius/struct/CIF-dictionaries/cif_core.dic'
dictionary named 'cif_core.dic' version 2.4.1 from 2010-06-29.

Automatic conversion script
Id: cif_fix_enum 1527 2010-12-29 10:47:43Z saulius 
;
_cod_original_cell_volume 4642.1(2)
_cod_original_sg_symbol_H-M P-1
_cod_original_formula_sum 'C90 H73.50 B Cl10.50 N8 O4 P4 Tl'
_cod_database_code 7006247

loop_
_symmetry_equiv_pos_as_xyz
'x, y, z'
'-x, -y, -z'

loop_
_atom_site_label
_atom_site_type_symbol
_atom_site_fract_x
_atom_site_fract_y
_atom_site_fract_z
_atom_site_U_iso_or_equiv
_atom_site_adp_type
_atom_site_occupancy
_atom_site_symmetry_multiplicity
_atom_site_calc_flag
_atom_site_refinement_flags
_atom_site_disorder_assembly
_atom_site_disorder_group
Tl Tl 0.629982(10) 0.432816(10) 0.138303(9) 0.03380(6) Uani 1 1 d . . .
B B 0.5866(3) 0.3373(2) 0.3517(2) 0.0245(9) Uani 1 1 d . . .
P1 P 0.39167(6) 0.37353(6) 0.14251(6) 0.0272(2) Uani 1 1 d . . .
O1 O 0.49737(17) 0.36641(17) 0.12378(16) 0.0365(7) Uani 1 1 d . . .
P2 P 0.91125(7) 0.21436(6) 0.13747(6) 0.0324(2) Uani 1 1 d . . .
O2 O 0.9225(2) 0.14528(18) 0.21101(17) 0.0504(8) Uani 1 1 d . . .
P3 P 0.58876(7) 0.09232(6) 0.71185(6) 0.0316(2) Uani 1 1 d D . .
O3 O 0.5853(2) 0.15412(17) 0.73777(18) 0.0505(8) Uani 1 1 d . A .
P4 P 0.80998(6) 0.61111(6) 0.34900(6) 0.0259(2) Uani 1 1 d . . .
O4 O 0.89395(16) 0.58593(15) 0.30427(15) 0.0321(6) Uani 1 1 d . . .
N1 N 0.48659(19) 0.40968(17) 0.25743(16) 0.0244(6) Uani 1 1 d . . .
N2 N 0.48988(18) 0.36109(17) 0.33319(16) 0.0222(6) Uani 1 1 d . . .
N3 N 0.64177(19) 0.28948(17) 0.24545(16) 0.0237(6) Uani 1 1 d . . .
N4 N 0.63857(19) 0.28036(17) 0.31872(16) 0.0240(6) Uani 1 1 d . . .
N5 N 0.5179(2) 0.22244(17) 0.48724(17) 0.0281(7) Uani 1 1 d . . .
N6 N 0.56878(19) 0.29477(17) 0.44138(16) 0.0230(6) Uani 1 1 d . . .
N7 N 0.61442(18) 0.48020(16) 0.31527(16) 0.0225(6) Uani 1 1 d . . .
N8 N 0.65108(19) 0.41384(16) 0.31249(16) 0.0214(6) Uani 1 1 d . . .
C9 C 0.4053(2) 0.3571(2) 0.3851(2) 0.0315(9) Uani 1 1 d . . .
H9A H 0.3897 0.3269 0.4416 0.038 Uiso 1 1 calc R . .
C10 C 0.3446(3) 0.4037(2) 0.3431(2) 0.0346(9) Uani 1 1 d . . .
H10A H 0.2800 0.4125 0.3641 0.042 Uiso 1 1 calc R . .
C11 C 0.3983(2) 0.4351(2) 0.2637(2) 0.0266(8) Uani 1 1 d . . .
C12 C 0.3689(2) 0.4911(2) 0.1916(2) 0.0251(8) Uani 1 1 d . . .
C13 C 0.3582(2) 0.4689(2) 0.1358(2) 0.0247(8) Uani 1 1 d . . .
C14 C 0.3250(3) 0.5239(2) 0.0729(2) 0.0311(9) Uani 1 1 d . . .
H14A H 0.3164 0.5092 0.0354 0.037 Uiso 1 1 calc R . .
C15 C 0.3043(3) 0.5990(2) 0.0638(2) 0.0350(9) Uani 1 1 d . . .
H15A H 0.2827 0.6359 0.0200 0.042 Uiso 1 1 calc R . .
C16 C 0.3153(3) 0.6199(2) 0.1182(2) 0.0390(10) Uani 1 1 d . . .
H16A H 0.3011 0.6717 0.1121 0.047 Uiso 1 1 calc R . .
C17 C 0.3467(3) 0.5669(2) 0.1822(2) 0.0335(9) Uani 1 1 d . . .
H17A H 0.3532 0.5822 0.2199 0.040 Uiso 1 1 calc R . .
C18 C 0.6939(3) 0.2228(2) 0.3516(2) 0.0378(10) Uani 1 1 d . . .
H18A H 0.7033 0.2056 0.4024 0.045 Uiso 1 1 calc R . .
C19 C 0.7346(3) 0.1927(2) 0.3001(2) 0.0379(10) Uani 1 1 d . . .
H19A H 0.7773 0.1514 0.3074 0.045 Uiso 1 1 calc R . .
C20 C 0.6995(2) 0.2361(2) 0.2338(2) 0.0249(8) Uani 1 1 d . . .
C21 C 0.7107(2) 0.22326(19) 0.1643(2) 0.0240(8) Uani 1 1 d . . .
C22 C 0.7982(2) 0.2104(2) 0.1196(2) 0.0262(8) Uani 1 1 d . . .
C23 C 0.7975(3) 0.1883(2) 0.0613(2) 0.0316(9) Uani 1 1 d . . .
H23A H 0.8560 0.1776 0.0323 0.038 Uiso 1 1 calc R . .
C24 C 0.7135(3) 0.1820(2) 0.0453(2) 0.0334(9) Uani 1 1 d . . .
H24A H 0.7143 0.1662 0.0062 0.040 Uiso 1 1 calc R . .
C25 C 0.6286(3) 0.1985(2) 0.0861(2) 0.0341(9) Uani 1 1 d . . .
H25A H 0.5711 0.1961 0.0739 0.041 Uiso 1 1 calc R . .
C26 C 0.6272(3) 0.2186(2) 0.1448(2) 0.0329(9) Uani 1 1 d . . .
H26A H 0.5680 0.2297 0.1728 0.039 Uiso 1 1 calc R . .
C27 C 0.5885(2) 0.3221(2) 0.4879(2) 0.0255(8) Uani 1 1 d . . .
H27A H 0.6225 0.3714 0.4697 0.031 Uiso 1 1 calc R . .
C28 C 0.5507(3) 0.2659(2) 0.5662(2) 0.0314(9) Uani 1 1 d . . .
H28A H 0.5531 0.2681 0.6126 0.038 Uiso 1 1 calc R . .
C29 C 0.5079(2) 0.2052(2) 0.5628(2) 0.0227(8) Uani 1 1 d . A .
C30 C 0.4505(2) 0.1312(2) 0.6278(2) 0.0278(8) Uani 1 1 d . . .
C31 C 0.4790(3) 0.0772(2) 0.6948(2) 0.0302(8) Uani 1 1 d . A .
C32 C 0.4165(3) 0.0113(2) 0.7543(3) 0.0452(11) Uani 1 1 d . . .
H32A H 0.4352 -0.0255 0.7998 0.054 Uiso 1 1 calc R A .
C33 C 0.3277(3) -0.0015(3) 0.7481(3) 0.0595(13) Uani 1 1 d . A .
H33A H 0.2856 -0.0463 0.7896 0.071 Uiso 1 1 calc R . .
C34 C 0.3007(3) 0.0509(3) 0.6815(3) 0.0566(13) Uani 1 1 d . . .
H34A H 0.2402 0.0422 0.6767 0.068 Uiso 1 1 calc R A .
C35 C 0.3620(3) 0.1161(3) 0.6219(3) 0.0437(10) Uani 1 1 d . A .
H35A H 0.3434 0.1515 0.5758 0.052 Uiso 1 1 calc R . .
C36 C 0.7479(2) 0.4258(2) 0.2813(2) 0.0279(8) Uani 1 1 d . . .
H36A H 0.7897 0.3880 0.2735 0.034 Uiso 1 1 calc R . .
C37 C 0.7748(3) 0.5004(2) 0.2631(2) 0.0342(9) Uani 1 1 d . . .
H37A H 0.8381 0.5255 0.2398 0.041 Uiso 1 1 calc R . .
C38 C 0.6895(2) 0.5330(2) 0.2861(2) 0.0228(7) Uani 1 1 d . . .
C39 C 0.6707(2) 0.6146(2) 0.2751(2) 0.0234(8) Uani 1 1 d . . .
C40 C 0.7234(2) 0.6578(2) 0.2957(2) 0.0241(8) Uani 1 1 d . . .
C41 C 0.7010(3) 0.7353(2) 0.2799(2) 0.0309(9) Uani 1 1 d . . .
H41A H 0.7359 0.7644 0.2936 0.037 Uiso 1 1 calc R . .
C42 C 0.6300(3) 0.7708(2) 0.2453(2) 0.0352(9) Uani 1 1 d . . .
H42A H 0.6175 0.8244 0.2337 0.042 Uiso 1 1 calc R . .
C43 C 0.5772(3) 0.7286(2) 0.2277(2) 0.0374(10) Uani 1 1 d . . .
H43A H 0.5264 0.7523 0.2055 0.045 Uiso 1 1 calc R . .
C44 C 0.5973(2) 0.6518(2) 0.2419(2) 0.0294(8) Uani 1 1 d . . .
H44A H 0.5603 0.6235 0.2289 0.035 Uiso 1 1 calc R . .
C45 C 0.3276(3) 0.3000(2) 0.2408(2) 0.0312(9) Uani 1 1 d . . .
C46 C 0.3788(4) 0.2414(3) 0.2868(3) 0.0546(13) Uani 1 1 d . . .
H46A H 0.4462 0.2414 0.2660 0.066 Uiso 1 1 calc R . .
C47 C 0.3304(5) 0.1834(3) 0.3629(3) 0.0753(18) Uani 1 1 d . . .
H47A H 0.3653 0.1436 0.3940 0.090 Uiso 1 1 calc R . .
C48 C 0.2353(5) 0.1822(3) 0.3936(3) 0.0691(16) Uani 1 1 d . . .
H48A H 0.2029 0.1410 0.4451 0.083 Uiso 1 1 calc R . .
C49 C 0.1848(4) 0.2415(3) 0.3496(3) 0.0570(13) Uani 1 1 d . . .
H49A H 0.1179 0.2419 0.3720 0.068 Uiso 1 1 calc R . .
C50 C 0.2303(3) 0.2998(3) 0.2736(3) 0.0394(10) Uani 1 1 d . . .
H50A H 0.1947 0.3400 0.2438 0.047 Uiso 1 1 calc R . .
C51 C 0.3495(2) 0.3625(2) 0.0701(2) 0.0269(8) Uani 1 1 d . . .
C52 C 0.2542(3) 0.3547(2) 0.0750(2) 0.0394(10) Uani 1 1 d . . .
H52A H 0.2052 0.3533 0.1195 0.047 Uiso 1 1 calc R . .
C53 C 0.2301(3) 0.3489(2) 0.0151(3) 0.0432(11) Uani 1 1 d . . .
H53A H 0.1644 0.3436 0.0188 0.052 Uiso 1 1 calc R . .
C54 C 0.2997(3) 0.3509(2) -0.0492(3) 0.0415(10) Uani 1 1 d . . .
H54A H 0.2826 0.3480 -0.0906 0.050 Uiso 1 1 calc R . .
C55 C 0.3946(3) 0.3571(2) -0.0537(2) 0.0406(10) Uani 1 1 d . . .
H55A H 0.4433 0.3570 -0.0976 0.049 Uiso 1 1 calc R . .
C56 C 0.4192(3) 0.3634(2) 0.0054(2) 0.0318(9) Uani 1 1 d . . .
H56A H 0.4850 0.3683 0.0016 0.038 Uiso 1 1 calc R . .
C57 C 1.0043(3) 0.2226(2) 0.0500(2) 0.0351(9) Uani 1 1 d . . .
C58 C 1.0115(3) 0.2810(3) -0.0268(3) 0.0433(10) Uani 1 1 d . . .
H58A H 0.9656 0.3198 -0.0356 0.052 Uiso 1 1 calc R . .
C59 C 1.0840(3) 0.2843(3) -0.0914(3) 0.0529(12) Uani 1 1 d . . .
H59A H 1.0877 0.3245 -0.1440 0.064 Uiso 1 1 calc R . .
C60 C 1.1502(3) 0.2286(4) -0.0782(3) 0.0616(14) Uani 1 1 d . . .
H60A H 1.2005 0.2308 -0.1224 0.074 Uiso 1 1 calc R . .
C61 C 1.1454(3) 0.1695(3) -0.0025(3) 0.0613(14) Uani 1 1 d . . .
H61A H 1.1918 0.1311 0.0058 0.074 Uiso 1 1 calc R . .
C62 C 1.0717(3) 0.1667(3) 0.0621(3) 0.0473(11) Uani 1 1 d . . .
H62A H 1.0677 0.1260 0.1147 0.057 Uiso 1 1 calc R . .
C63 C 0.9242(2) 0.3085(3) 0.1362(3) 0.0364(10) Uani 1 1 d . . .
C64 C 0.9747(3) 0.3109(4) 0.1846(3) 0.0605(14) Uani 1 1 d . . .
H64A H 0.9969 0.2632 0.2191 0.073 Uiso 1 1 calc R . .
C65 C 0.9927(4) 0.3804(4) 0.1833(4) 0.0773(18) Uani 1 1 d . . .
H65A H 1.0273 0.3813 0.2167 0.093 Uiso 1 1 calc R . .
C66 C 0.9613(3) 0.4484(4) 0.1343(4) 0.0714(18) Uani 1 1 d . . .
H66A H 0.9760 0.4968 0.1332 0.086 Uiso 1 1 calc R . .
C67 C 0.9075(3) 0.4502(3) 0.0847(3) 0.0624(14) Uani 1 1 d . . .
H67A H 0.8844 0.4983 0.0517 0.075 Uiso 1 1 calc R . .
C68 C 0.8897(3) 0.3778(3) 0.0865(3) 0.0435(11) Uani 1 1 d . . .
H68A H 0.8544 0.3761 0.0539 0.052 Uiso 1 1 calc R . .
C69 C 0.6089(3) -0.0025(2) 0.7880(2) 0.0397(10) Uani 1 1 d . A .
C70 C 0.6440(3) -0.0660(3) 0.7742(3) 0.0600(13) Uani 1 1 d . . .
H70A H 0.6563 -0.0608 0.7222 0.072 Uiso 1 1 calc R A .
C71 C 0.6610(4) -0.1357(3) 0.8337(4) 0.0827(19) Uani 1 1 d . A .
H71A H 0.6839 -0.1785 0.8230 0.099 Uiso 1 1 calc R . .
C72 C 0.6455(4) -0.1435(3) 0.9062(5) 0.085(2) Uani 1 1 d . . .
H72A H 0.6599 -0.1915 0.9466 0.102 Uiso 1 1 calc R A .
C73 C 0.6091(5) -0.0839(4) 0.9244(4) 0.092(2) Uani 1 1 d . A .
H73A H 0.5972 -0.0908 0.9770 0.110 Uiso 1 1 calc R . .
C74 C 0.5897(4) -0.0121(3) 0.8636(3) 0.0632(14) Uani 1 1 d . . .
H74A H 0.5634 0.0294 0.8753 0.076 Uiso 1 1 calc R A .
C75 C 0.6850(4) 0.1094(4) 0.6212(4) 0.044(3) Uani 0.669(17) 1 d PGD A 1
C76 C 0.7622(4) 0.1628(5) 0.5973(5) 0.063(3) Uani 0.669(17) 1 d PG A 1
H76 H 0.7616 0.1919 0.6253 0.075 Uiso 0.669(17) 1 calc PR A 1
C77 C 0.8403(3) 0.1736(6) 0.5322(4) 0.088(5) Uani 0.669(17) 1 d PG A 1
H77 H 0.8931 0.2101 0.5159 0.105 Uiso 0.669(17) 1 calc PR A 1
C78 C 0.8412(4) 0.1310(7) 0.4912(3) 0.088(6) Uani 0.669(17) 1 d PG A 1
H78 H 0.8946 0.1383 0.4468 0.105 Uiso 0.669(17) 1 calc PR A 1
C79 C 0.7640(6) 0.0776(5) 0.5151(3) 0.076(4) Uani 0.669(17) 1 d PG A 1
H79 H 0.7646 0.0484 0.4871 0.091 Uiso 0.669(17) 1 calc PR A 1
C80 C 0.6859(5) 0.0668(4) 0.5801(4) 0.055(2) Uani 0.669(17) 1 d PG A 1
H80 H 0.6331 0.0303 0.5965 0.066 Uiso 0.669(17) 1 calc PR A 1
C75' C 0.6910(7) 0.1211(9) 0.6280(7) 0.024(4) Uiso 0.331(17) 1 d PGD A 2
C76' C 0.7516(8) 0.1830(8) 0.6130(7) 0.036(4) Uiso 0.331(17) 1 d PG A 2
H76' H 0.7354 0.2084 0.6458 0.043 Uiso 0.331(17) 1 calc PR A 2
C77' C 0.8359(6) 0.2078(7) 0.5500(6) 0.042(4) Uiso 0.331(17) 1 d PG A 2
H77' H 0.8773 0.2501 0.5398 0.050 Uiso 0.331(17) 1 calc PR A 2
C78' C 0.8595(6) 0.1706(8) 0.5019(6) 0.038(4) Uiso 0.331(17) 1 d PG A 2
H78' H 0.9171 0.1876 0.4589 0.046 Uiso 0.331(17) 1 calc PR A 2
C79' C 0.7989(8) 0.1087(8) 0.5169(6) 0.031(4) Uiso 0.331(17) 1 d PG A 2
H79' H 0.8151 0.0833 0.4841 0.037 Uiso 0.331(17) 1 calc PR A 2
C80' C 0.7146(8) 0.0839(8) 0.5799(7) 0.033(4) Uiso 0.331(17) 1 d PG A 2
H80' H 0.6732 0.0416 0.5901 0.040 Uiso 0.331(17) 1 calc PR A 2
C81 C 0.8510(2) 0.6814(2) 0.3731(2) 0.0309(9) Uani 1 1 d . . .
C82 C 0.8006(3) 0.6932(3) 0.4368(3) 0.0443(11) Uani 1 1 d . . .
H82 H 0.7398 0.6647 0.4690 0.053 Uiso 1 1 calc R . .
C83 C 0.8356(3) 0.7452(3) 0.4553(3) 0.0538(12) Uani 1 1 d . . .
H83 H 0.7988 0.7531 0.4990 0.065 Uiso 1 1 calc R . .
C84 C 0.9223(4) 0.7847(3) 0.4110(4) 0.0658(15) Uani 1 1 d . . .
H84 H 0.9470 0.8204 0.4235 0.079 Uiso 1 1 calc R . .
C85 C 0.9756(4) 0.7732(4) 0.3471(4) 0.096(2) Uani 1 1 d U . .
H85 H 1.0370 0.8008 0.3159 0.115 Uiso 1 1 calc R . .
C86 C 0.9390(3) 0.7212(3) 0.3287(4) 0.0732(17) Uani 1 1 d . . .
H86 H 0.9755 0.7132 0.2849 0.088 Uiso 1 1 calc R . .
C87 C 0.7419(2) 0.5320(2) 0.4438(2) 0.0274(8) Uani 1 1 d . . .
C88 C 0.7874(3) 0.4660(2) 0.4845(3) 0.0427(10) Uani 1 1 d . . .
H88A H 0.8523 0.4610 0.4603 0.051 Uiso 1 1 calc R . .
C89 C 0.7400(3) 0.4079(3) 0.5592(3) 0.0536(12) Uani 1 1 d . . .
H89A H 0.7719 0.3624 0.5860 0.064 Uiso 1 1 calc R . .
C90 C 0.6463(3) 0.4146(3) 0.5963(3) 0.0462(11) Uani 1 1 d . . .
H90A H 0.6141 0.3742 0.6484 0.055 Uiso 1 1 calc R . .
C91 C 0.5999(3) 0.4797(3) 0.5573(3) 0.0421(10) Uani 1 1 d . . .
H91A H 0.5357 0.4853 0.5826 0.051 Uiso 1 1 calc R . .
C92 C 0.6474(3) 0.5374(2) 0.4806(2) 0.0358(9) Uani 1 1 d . . .
H92A H 0.6144 0.5815 0.4529 0.043 Uiso 1 1 calc R . .
C100 C 1.0256(3) 0.0371(3) 0.3224(3) 0.0540(12) Uani 1 1 d . . .
H100 H 0.9875 0.0704 0.2854 0.065 Uiso 1 1 calc R . .
Cl1 Cl 1.09551(10) -0.02133(9) 0.28361(10) 0.0774(4) Uani 1 1 d . . .
Cl2 Cl 1.09866(12) 0.10047(12) 0.32943(14) 0.1126(7) Uani 1 1 d . . .
Cl3 Cl 0.94638(14) -0.02149(10) 0.41642(12) 0.1145(6) Uani 1 1 d U . .
C110 C 0.2937(4) 0.8215(3) 0.1762(3) 0.0679(15) Uani 1 1 d . . .
H110 H 0.3181 0.8366 0.2102 0.082 Uiso 1 1 calc R . .
Cl4 Cl 0.39167(10) 0.82037(11) 0.10043(9) 0.0859(5) Uani 1 1 d . . .
Cl5 Cl 0.23244(13) 0.72715(10) 0.23620(10) 0.0919(5) Uani 1 1 d . . .
Cl6 Cl 0.21627(13) 0.89138(11) 0.13520(12) 0.1089(6) Uani 1 1 d . . .
C120 C 0.0526(9) 0.4863(5) 0.3356(5) 0.050(4) Uiso 0.399(4) 1 d PDU B 1
H120 H -0.0088 0.5130 0.3355 0.060 Uiso 0.399(4) 1 calc PR B 1
Cl7 Cl 0.1122(8) 0.4986(9) 0.2401(6) 0.064(2) Uani 0.399(4) 1 d PDU B 1
Cl8 Cl 0.1260(4) 0.5265(4) 0.3661(4) 0.0839(16) Uani 0.399(4) 1 d PDU B 1
Cl9 Cl 0.0290(5) 0.3836(3) 0.4030(5) 0.120(3) Uani 0.399(4) 1 d PDU B 1
C130 C 0.0258(9) 0.4547(8) 0.3495(6) 0.044(4) Uiso 0.341(10) 1 d PDU C 2
H130 H -0.0237 0.4946 0.3439 0.053 Uiso 0.341(10) 1 calc PR C 2
Cl10 Cl 0.1147(13) 0.4929(12) 0.2585(8) 0.090(4) Uani 0.341(10) 1 d PDU C 2
Cl11 Cl 0.0699(7) 0.4471(10) 0.4252(7) 0.113(3) Uani 0.341(10) 1 d PDU C 2
Cl12 Cl -0.0314(6) 0.3671(4) 0.3727(6) 0.095(3) Uani 0.341(10) 1 d PDU C 2
C140 C 0.0394(17) 0.4781(11) 0.3354(10) 0.074(9) Uiso 0.260(10) 1 d PDU D 3
H140 H -0.0178 0.5103 0.3329 0.088 Uiso 0.260(10) 1 calc PR D 3
Cl13 Cl 0.111(2) 0.5070(16) 0.2390(11) 0.098(6) Uani 0.260(10) 1 d PDU D 3
Cl14 Cl 0.0971(9) 0.4921(9) 0.3941(9) 0.083(3) Uani 0.260(10) 1 d PDU D 3
Cl15 Cl -0.0005(11) 0.3776(8) 0.3857(7) 0.075(3) Uani 0.260(10) 1 d PDU D 3
C150 C 0.4615(14) -0.0315(11) 0.5472(13) 0.082(9) Uani 0.50 1 d P E -1
H150 H 0.4640 -0.0784 0.5370 0.099 Uiso 0.50 1 calc PR E -1
Cl16 Cl 0.46912(18) -0.07690(16) 0.63121(16) 0.0627(7) Uani 0.50 1 d P E -1
Cl17 Cl 0.3406(2) -0.00460(16) 0.53570(17) 0.0728(8) Uani 0.50 1 d P E -1
Cl18 Cl 0.5464(5) 0.0259(4) 0.4648(5) 0.120(3) Uani 0.50 1 d P E -1
C160 C -0.1839(10) -0.0349(11) 1.0869(11) 0.058(5) Uiso 0.275(6) 1 d PDU F -1
H16H H -0.2276 -0.0365 1.1357 0.086 Uiso 0.275(6) 1 calc PR F -1
H16I H -0.1969 -0.0833 1.0843 0.086 Uiso 0.275(6) 1 calc PR F -1
H16J H -0.1937 0.0121 1.0401 0.086 Uiso 0.275(6) 1 calc PR F -1
C161 C -0.0720(11) -0.0302(18) 1.0877(14) 0.088(6) Uiso 0.275(6) 1 d PDU F -1
H16B H -0.0651 -0.0768 1.1369 0.106 Uiso 0.275(6) 1 calc PR F -1
H16C H -0.0615 0.0181 1.0922 0.106 Uiso 0.275(6) 1 calc PR F -1
C162 C 0.0153(13) -0.0279(15) 1.0114(10) 0.091(6) Uiso 0.275(6) 1 d PDU F -1
H16D H 0.0766 -0.0189 1.0191 0.109 Uiso 0.275(6) 1 calc PR F -1
H16E H 0.0146 -0.0819 1.0158 0.109 Uiso 0.275(6) 1 calc PR F -1
C163 C 0.0190(19) 0.0364(15) 0.9185(10) 0.098(6) Uiso 0.275(6) 1 d PDU F -1
H16F H 0.0504 0.0876 0.9050 0.118 Uiso 0.275(6) 1 calc PR F -1
H16G H -0.0477 0.0460 0.9161 0.118 Uiso 0.275(6) 1 calc PR F -1
C164 C 0.0759(16) 0.0101(15) 0.8486(12) 0.091(6) Uiso 0.275(6) 1 d PDU F -1
H16K H 0.0723 0.0517 0.7963 0.136 Uiso 0.275(6) 1 calc PR F -1
H16L H 0.0455 -0.0404 0.8607 0.136 Uiso 0.275(6) 1 calc PR F -1
H16M H 0.1432 0.0034 0.8478 0.136 Uiso 0.275(6) 1 calc PR F -1
C170 C -0.0942(16) -0.0626(15) 1.1421(13) 0.060(6) Uiso 0.225(6) 1 d PDU F -2
H17H H -0.1582 -0.0639 1.1768 0.090 Uiso 0.225(6) 1 calc PR F -2
H17I H -0.0460 -0.0431 1.1561 0.090 Uiso 0.225(6) 1 calc PR F -2
H17J H -0.0812 -0.1165 1.1492 0.090 Uiso 0.225(6) 1 calc PR F -2
C171 C -0.0897(16) -0.0043(17) 1.0507(12) 0.105(7) Uiso 0.225(6) 1 d PDU F -2
H17B H -0.1096 0.0479 1.0469 0.126 Uiso 0.225(6) 1 calc PR F -2
H17C H -0.1391 -0.0259 1.0387 0.126 Uiso 0.225(6) 1 calc PR F -2
C172 C 0.010(2) 0.013(2) 0.9796(12) 0.100(7) Uiso 0.225(6) 1 d PDU F -2
H17D H 0.0144 -0.0300 0.9640 0.120 Uiso 0.225(6) 1 calc PR F -2
H17E H 0.0644 0.0102 1.0005 0.120 Uiso 0.225(6) 1 calc PR F -2
C173 C 0.0197(18) 0.1025(14) 0.8970(12) 0.091(6) Uiso 0.225(6) 1 d PDU F -2
H17F H -0.0446 0.1178 0.8904 0.110 Uiso 0.225(6) 1 calc PR F -2
H17G H 0.0489 0.1441 0.9026 0.110 Uiso 0.225(6) 1 calc PR F -2
C174 C 0.088(2) 0.0945(19) 0.8179(14) 0.110(9) Uiso 0.225(6) 1 d PDU F -2
H17K H 0.0951 0.1458 0.7697 0.164 Uiso 0.225(6) 1 calc PR F -2
H17L H 0.0588 0.0535 0.8126 0.164 Uiso 0.225(6) 1 calc PR F -2
H17M H 0.1519 0.0796 0.8249 0.164 Uiso 0.225(6) 1 calc PR F -2

loop_
_atom_site_aniso_label
_atom_site_aniso_U_11
_atom_site_aniso_U_22
_atom_site_aniso_U_33
_atom_site_aniso_U_23
_atom_site_aniso_U_13
_atom_site_aniso_U_12
Tl 0.02910(8) 0.04139(10) 0.02239(8) -0.00850(7) -0.00709(6) 0.00275(6)
B 0.029(2) 0.026(2) 0.017(2) -0.0087(19) -0.0088(17) 0.0045(17)
P1 0.0287(5) 0.0335(6) 0.0272(5) -0.0185(5) -0.0131(4) 0.0083(4)
O1 0.0306(13) 0.0567(18) 0.0421(17) -0.0365(15) -0.0170(12) 0.0125(13)
P2 0.0339(5) 0.0385(6) 0.0290(6) -0.0188(5) -0.0113(4) 0.0080(4)
O2 0.0560(18) 0.060(2) 0.0355(18) -0.0214(16) -0.0195(15) 0.0236(16)
P3 0.0409(6) 0.0246(5) 0.0296(6) -0.0104(5) -0.0162(5) 0.0075(4)
O3 0.081(2) 0.0400(18) 0.056(2) -0.0305(16) -0.0466(18) 0.0238(16)
P4 0.0246(5) 0.0276(5) 0.0268(5) -0.0146(5) -0.0060(4) 0.0018(4)
O4 0.0255(13) 0.0389(16) 0.0329(16) -0.0201(13) -0.0048(11) 0.0044(11)
N1 0.0258(15) 0.0326(17) 0.0152(16) -0.0104(14) -0.0074(12) -0.0006(13)
N2 0.0243(15) 0.0244(16) 0.0166(16) -0.0092(13) -0.0046(12) -0.0001(12)
N3 0.0271(15) 0.0261(17) 0.0180(16) -0.0113(14) -0.0040(12) -0.0027(12)
N4 0.0325(16) 0.0219(16) 0.0154(15) -0.0069(13) -0.0066(13) 0.0000(13)
N5 0.0365(17) 0.0236(17) 0.0212(17) -0.0076(14) -0.0069(14) -0.0081(13)
N6 0.0261(15) 0.0236(16) 0.0179(16) -0.0087(14) -0.0057(12) -0.0006(12)
N7 0.0252(15) 0.0213(16) 0.0217(16) -0.0112(14) -0.0065(12) 0.0039(12)
N8 0.0267(15) 0.0209(16) 0.0195(16) -0.0109(13) -0.0086(12) 0.0032(12)
C9 0.032(2) 0.040(2) 0.020(2) -0.0143(18) -0.0033(16) -0.0021(17)
C10 0.0262(19) 0.047(3) 0.033(2) -0.023(2) -0.0060(17) 0.0036(18)
C11 0.0258(18) 0.031(2) 0.027(2) -0.0170(18) -0.0069(16) -0.0006(15)
C12 0.0220(17) 0.030(2) 0.023(2) -0.0125(17) -0.0064(15) 0.0004(15)
C13 0.0214(17) 0.030(2) 0.021(2) -0.0114(17) -0.0042(15) -0.0002(15)
C14 0.038(2) 0.032(2) 0.022(2) -0.0100(18) -0.0099(17) 0.0001(17)
C15 0.048(2) 0.027(2) 0.028(2) -0.0093(19) -0.0172(19) 0.0062(18)
C16 0.050(2) 0.021(2) 0.045(3) -0.015(2) -0.012(2) 0.0022(18)
C17 0.040(2) 0.031(2) 0.030(2) -0.0146(19) -0.0110(18) 0.0016(17)
C18 0.061(3) 0.034(2) 0.021(2) -0.0133(19) -0.0181(19) 0.019(2)
C19 0.060(3) 0.027(2) 0.024(2) -0.0108(18) -0.0135(19) 0.0168(19)
C20 0.0328(19) 0.0198(19) 0.021(2) -0.0105(16) -0.0048(15) -0.0013(15)
C21 0.038(2) 0.0119(17) 0.0206(19) -0.0075(16) -0.0056(16) -0.0031(14)
C22 0.0331(19) 0.0194(19) 0.023(2) -0.0081(16) -0.0068(16) 0.0010(15)
C23 0.037(2) 0.032(2) 0.024(2) -0.0146(18) -0.0029(17) 0.0030(17)
C24 0.048(2) 0.028(2) 0.030(2) -0.0171(19) -0.0134(19) 0.0018(18)
C25 0.041(2) 0.030(2) 0.040(2) -0.019(2) -0.0175(19) 0.0026(17)
C26 0.033(2) 0.027(2) 0.041(2) -0.019(2) -0.0085(18) 0.0042(16)
C27 0.0340(19) 0.0221(19) 0.027(2) -0.0149(18) -0.0130(16) 0.0035(15)
C28 0.050(2) 0.027(2) 0.024(2) -0.0134(18) -0.0186(18) 0.0056(18)
C29 0.0252(17) 0.028(2) 0.0152(18) -0.0108(16) -0.0066(14) 0.0050(15)
C30 0.035(2) 0.028(2) 0.0165(19) -0.0081(17) -0.0062(16) 0.0041(16)
C31 0.039(2) 0.022(2) 0.029(2) -0.0117(18) -0.0097(17) 0.0042(16)
C32 0.043(2) 0.037(2) 0.038(3) -0.001(2) -0.016(2) -0.0012(19)
C33 0.049(3) 0.039(3) 0.052(3) 0.007(2) -0.007(2) -0.020(2)
C34 0.043(3) 0.052(3) 0.054(3) -0.003(3) -0.018(2) -0.014(2)
C35 0.039(2) 0.041(3) 0.037(3) -0.004(2) -0.013(2) -0.0046(19)
C36 0.0263(19) 0.029(2) 0.030(2) -0.0164(18) -0.0065(16) 0.0041(16)
C37 0.0254(19) 0.036(2) 0.043(3) -0.023(2) -0.0038(17) 0.0008(16)
C38 0.0244(17) 0.026(2) 0.0176(18) -0.0089(16) -0.0072(14) 0.0028(15)
C39 0.0249(17) 0.0236(19) 0.0186(19) -0.0103(16) -0.0007(14) -0.0002(14)
C40 0.0239(17) 0.0236(19) 0.0214(19) -0.0106(16) -0.0017(15) 0.0014(15)
C41 0.041(2) 0.026(2) 0.028(2) -0.0169(18) -0.0079(17) 0.0026(17)
C42 0.048(2) 0.024(2) 0.033(2) -0.0149(19) -0.0109(19) 0.0129(18)
C43 0.035(2) 0.042(3) 0.031(2) -0.015(2) -0.0124(18) 0.0163(19)
C44 0.0312(19) 0.032(2) 0.027(2) -0.0143(18) -0.0102(17) 0.0060(16)
C45 0.043(2) 0.028(2) 0.033(2) -0.0215(19) -0.0139(18) 0.0079(17)
C46 0.077(3) 0.057(3) 0.035(3) -0.025(3) -0.025(2) 0.035(3)
C47 0.129(5) 0.046(3) 0.038(3) -0.015(3) -0.022(3) 0.038(3)
C48 0.121(5) 0.035(3) 0.036(3) -0.014(3) -0.003(3) -0.010(3)
C49 0.063(3) 0.057(3) 0.051(3) -0.033(3) 0.002(3) -0.019(3)
C50 0.045(2) 0.040(3) 0.036(3) -0.019(2) -0.011(2) -0.0014(19)
C51 0.033(2) 0.024(2) 0.028(2) -0.0135(17) -0.0134(17) 0.0036(16)
C52 0.035(2) 0.050(3) 0.040(3) -0.024(2) -0.0149(19) 0.0081(19)
C53 0.041(2) 0.043(3) 0.050(3) -0.017(2) -0.027(2) -0.0003(19)
C54 0.059(3) 0.039(3) 0.035(3) -0.018(2) -0.023(2) -0.001(2)
C55 0.054(3) 0.041(3) 0.034(2) -0.023(2) -0.014(2) -0.001(2)
C56 0.036(2) 0.032(2) 0.032(2) -0.0151(19) -0.0139(18) 0.0013(17)
C57 0.032(2) 0.042(2) 0.033(2) -0.022(2) -0.0063(18) 0.0003(18)
C58 0.047(2) 0.044(3) 0.043(3) -0.026(2) -0.010(2) -0.001(2)
C59 0.056(3) 0.058(3) 0.037(3) -0.024(3) 0.006(2) -0.019(2)
C60 0.050(3) 0.085(4) 0.055(4) -0.048(3) 0.009(2) -0.012(3)
C61 0.046(3) 0.078(4) 0.074(4) -0.052(4) -0.009(3) 0.013(3)
C62 0.044(2) 0.058(3) 0.040(3) -0.026(2) -0.006(2) 0.005(2)
C63 0.0250(19) 0.049(3) 0.045(3) -0.033(2) -0.0053(18) -0.0012(18)
C64 0.047(3) 0.086(4) 0.082(4) -0.064(4) -0.023(3) 0.012(3)
C65 0.053(3) 0.109(5) 0.110(5) -0.084(5) -0.021(3) 0.007(3)
C66 0.041(3) 0.085(4) 0.113(5) -0.083(4) 0.017(3) -0.029(3)
C67 0.050(3) 0.049(3) 0.075(4) -0.033(3) 0.011(3) -0.008(2)
C68 0.037(2) 0.039(3) 0.052(3) -0.025(2) 0.000(2) -0.0088(19)
C69 0.044(2) 0.031(2) 0.038(3) -0.006(2) -0.021(2) 0.0047(19)
C70 0.070(3) 0.034(3) 0.065(4) -0.010(3) -0.029(3) 0.013(2)
C71 0.094(4) 0.035(3) 0.093(5) -0.001(3) -0.044(4) 0.013(3)
C72 0.091(4) 0.038(3) 0.107(6) 0.005(4) -0.069(4) -0.007(3)
C73 0.116(5) 0.087(5) 0.053(4) 0.002(4) -0.050(4) -0.026(4)
C74 0.092(4) 0.047(3) 0.044(3) -0.008(3) -0.030(3) -0.002(3)
C75 0.038(4) 0.028(4) 0.048(5) -0.002(4) -0.019(3) 0.009(3)
C76 0.051(5) 0.053(6) 0.065(6) -0.012(5) -0.020(4) 0.003(4)
C77 0.043(5) 0.096(9) 0.064(7) 0.010(7) -0.006(5) -0.022(5)
C78 0.038(5) 0.104(11) 0.066(7) -0.006(6) -0.003(5) 0.025(6)
C79 0.071(6) 0.075(7) 0.065(6) -0.030(5) -0.009(5) 0.034(6)
C80 0.058(5) 0.048(5) 0.047(5) -0.022(4) -0.001(4) 0.015(4)
C81 0.0294(19) 0.031(2) 0.035(2) -0.0181(19) -0.0086(17) -0.0019(16)
C82 0.039(2) 0.055(3) 0.043(3) -0.030(2) -0.003(2) -0.010(2)
C83 0.059(3) 0.061(3) 0.062(3) -0.045(3) -0.018(3) -0.004(2)
C84 0.068(3) 0.064(4) 0.099(5) -0.062(4) -0.028(3) -0.004(3)
C85 0.073(3) 0.103(5) 0.123(5) -0.080(4) 0.017(3) -0.051(3)
C86 0.059(3) 0.084(4) 0.087(4) -0.064(4) 0.016(3) -0.034(3)
C87 0.0304(19) 0.027(2) 0.030(2) -0.0160(18) -0.0100(16) -0.0009(16)
C88 0.043(2) 0.040(3) 0.038(3) -0.014(2) -0.010(2) 0.007(2)
C89 0.072(3) 0.044(3) 0.032(3) -0.007(2) -0.017(2) 0.006(2)
C90 0.057(3) 0.048(3) 0.025(2) -0.012(2) -0.004(2) -0.018(2)
C91 0.038(2) 0.052(3) 0.039(3) -0.025(2) -0.005(2) -0.011(2)
C92 0.030(2) 0.042(2) 0.034(2) -0.018(2) -0.0066(18) -0.0010(17)
C100 0.058(3) 0.043(3) 0.068(4) -0.024(3) -0.034(3) 0.009(2)
Cl1 0.0791(9) 0.0623(9) 0.0906(11) -0.0395(8) -0.0211(8) 0.0166(7)
Cl2 0.0975(12) 0.1148(15) 0.180(2) -0.0984(15) -0.0653(13) 0.0088(11)
Cl3 0.1324(15) 0.0697(11) 0.0981(14) -0.0347(10) 0.0177(11) 0.0075(10)
C110 0.077(4) 0.092(4) 0.067(4) -0.054(4) -0.042(3) 0.026(3)
Cl4 0.0696(9) 0.1457(15) 0.0836(11) -0.0796(12) -0.0352(8) 0.0121(9)
Cl5 0.1239(13) 0.0874(12) 0.0738(11) -0.0461(10) -0.0281(10) 0.0104(10)
Cl6 0.1007(12) 0.1058(14) 0.1309(17) -0.0516(13) -0.0641(12) 0.0439(11)
Cl7 0.032(4) 0.102(6) 0.091(5) -0.077(5) -0.005(4) -0.006(4)
Cl8 0.075(3) 0.110(5) 0.105(4) -0.072(4) -0.047(3) 0.025(3)
Cl9 0.085(4) 0.064(3) 0.147(6) -0.012(3) -0.018(4) 0.025(3)
Cl10 0.062(6) 0.092(7) 0.107(7) -0.064(6) 0.018(5) 0.006(5)
Cl11 0.088(4) 0.169(9) 0.103(5) -0.069(6) -0.059(4) 0.056(5)
Cl12 0.063(4) 0.066(3) 0.113(5) -0.023(3) 0.002(3) -0.001(3)
Cl13 0.065(8) 0.108(10) 0.097(10) -0.042(7) 0.001(8) -0.009(8)
Cl14 0.082(4) 0.083(4) 0.083(4) -0.0391(18) -0.0251(14) 0.0069(11)
Cl15 0.075(3) 0.075(3) 0.075(3) -0.0366(17) -0.0199(12) 0.0067(11)
C150 0.077(12) 0.065(11) 0.051(11) -0.004(8) 0.002(8) 0.062(10)
Cl16 0.0642(15) 0.0600(16) 0.0634(17) -0.0239(14) -0.0242(13) -0.0054(12)
Cl17 0.100(2) 0.0560(16) 0.0621(18) -0.0167(14) -0.0424(16) 0.0049(15)
Cl18 0.132(5) 0.137(5) 0.060(3) -0.036(4) 0.013(3) -0.061(4)

loop_
_atom_type_symbol
_atom_type_description
_atom_type_scat_dispersion_real
_atom_type_scat_dispersion_imag
_atom_type_scat_source
C C 0.0033 0.0016 'International Tables Vol C Tables 4.2.6.8 and 6.1.1.4'
H H 0.0000 0.0000 'International Tables Vol C Tables 4.2.6.8 and 6.1.1.4'
B B 0.0013 0.0007 'International Tables Vol C Tables 4.2.6.8 and 6.1.1.4'
N N 0.0061 0.0033 'International Tables Vol C Tables 4.2.6.8 and 6.1.1.4'
O O 0.0106 0.0060 'International Tables Vol C Tables 4.2.6.8 and 6.1.1.4'
P P 0.1023 0.0942 'International Tables Vol C Tables 4.2.6.8 and 6.1.1.4'
Cl Cl 0.1484 0.1585 'International Tables Vol C Tables 4.2.6.8 and 6.1.1.4'
Tl Tl -2.8358 9.6688 'International Tables Vol C Tables 4.2.6.8 and 6.1.1.4'

loop_
_geom_angle_atom_site_label_1
_geom_angle_atom_site_label_2
_geom_angle_atom_site_label_3
_geom_angle
_geom_angle_site_symmetry_1
_geom_angle_site_symmetry_3
_geom_angle_publ_flag
N1 Tl O1 74.78(8) . . ?
N1 Tl N3 75.72(9) . . ?
O1 Tl N3 83.30(9) . . ?
N6 B N8 111.1(3) . . ?
N6 B N2 109.1(3) . . ?
N8 B N2 107.3(3) . . ?
N6 B N4 107.7(3) . . ?
N8 B N4 108.5(3) . . ?
N2 B N4 113.2(3) . . ?
O1 P1 C45 112.68(17) . . ?
O1 P1 C13 113.28(16) . . ?
C45 P1 C13 106.45(16) . . ?
O1 P1 C51 108.50(15) . . ?
C45 P1 C51 108.93(17) . . ?
C13 P1 C51 106.77(15) . . ?
P1 O1 Tl 131.63(13) . . ?
O2 P2 C22 113.99(18) . . ?
O2 P2 C63 112.93(18) . . ?
C22 P2 C63 107.15(17) . . ?
O2 P2 C57 111.06(17) . . ?
C22 P2 C57 106.78(17) . . ?
C63 P2 C57 104.28(18) . . ?
O3 P3 C75' 105.5(4) . . ?
O3 P3 C31 113.39(16) . . ?
C75' P3 C31 114.5(5) . . ?
O3 P3 C69 110.01(18) . . ?
C75' P3 C69 107.0(6) . . ?
C31 P3 C69 106.31(18) . . ?
O3 P3 C75 115.5(3) . . ?
C31 P3 C75 106.1(3) . . ?
C69 P3 C75 104.8(3) . . ?
O4 P4 C40 114.38(15) . . ?
O4 P4 C87 114.95(16) . . ?
C40 P4 C87 105.13(16) . . ?
O4 P4 C81 109.18(15) . . ?
C40 P4 C81 107.56(16) . . ?
C87 P4 C81 105.00(17) . . ?
C11 N1 N2 106.4(3) . . ?
C11 N1 Tl 132.7(2) . . ?
N2 N1 Tl 120.92(19) . . ?
C9 N2 N1 109.6(3) . . ?
C9 N2 B 126.9(3) . . ?
N1 N2 B 121.2(3) . . ?
C20 N3 N4 106.5(3) . . ?
C20 N3 Tl 126.3(2) . . ?
N4 N3 Tl 116.33(19) . . ?
C18 N4 N3 110.0(3) . . ?
C18 N4 B 126.7(3) . . ?
N3 N4 B 122.9(3) . . ?
C29 N5 N6 105.3(3) . . ?
C27 N6 N5 110.6(3) . . ?
C27 N6 B 128.6(3) . . ?
N5 N6 B 120.5(3) . . ?
C38 N7 N8 106.0(2) . . ?
N7 N8 C36 109.9(3) . . ?
N7 N8 B 120.1(3) . . ?
C36 N8 B 129.4(3) . . ?
N2 C9 C10 108.8(3) . . ?
C9 C10 C11 104.7(3) . . ?
N1 C11 C10 110.6(3) . . ?
N1 C11 C12 121.4(3) . . ?
C10 C11 C12 128.1(3) . . ?
C17 C12 C13 119.3(3) . . ?
C17 C12 C11 118.0(3) . . ?
C13 C12 C11 122.7(3) . . ?
C14 C13 C12 118.5(3) . . ?
C14 C13 P1 120.5(3) . . ?
C12 C13 P1 121.0(3) . . ?
C15 C14 C13 121.6(3) . . ?
C16 C15 C14 119.3(3) . . ?
C15 C16 C17 120.9(4) . . ?
C16 C17 C12 120.3(3) . . ?
N4 C18 C19 108.7(3) . . ?
C18 C19 C20 105.0(3) . . ?
N3 C20 C19 109.8(3) . . ?
N3 C20 C21 120.9(3) . . ?
C19 C20 C21 128.9(3) . . ?
C26 C21 C22 118.2(3) . . ?
C26 C21 C20 117.3(3) . . ?
C22 C21 C20 124.3(3) . . ?
C23 C22 C21 118.8(3) . . ?
C23 C22 P2 117.7(3) . . ?
C21 C22 P2 123.4(3) . . ?
C24 C23 C22 121.4(3) . . ?
C25 C24 C23 119.8(3) . . ?
C24 C25 C26 119.9(3) . . ?
C25 C26 C21 121.7(3) . . ?
N6 C27 C28 107.8(3) . . ?
C27 C28 C29 105.0(3) . . ?
N5 C29 C28 111.3(3) . . ?
N5 C29 C30 118.3(3) . . ?
C28 C29 C30 130.2(3) . . ?
C35 C30 C31 119.0(4) . . ?
C35 C30 C29 117.0(3) . . ?
C31 C30 C29 124.0(3) . . ?
C32 C31 C30 118.8(3) . . ?
C32 C31 P3 117.7(3) . . ?
C30 C31 P3 123.3(3) . . ?
C33 C32 C31 121.2(4) . . ?
C34 C33 C32 119.8(4) . . ?
C33 C34 C35 119.7(4) . . ?
C34 C35 C30 121.5(4) . . ?
C37 C36 N8 108.6(3) . . ?
C36 C37 C38 105.2(3) . . ?
N7 C38 C37 110.2(3) . . ?
N7 C38 C39 118.3(3) . . ?
C37 C38 C39 131.1(3) . . ?
C44 C39 C40 117.9(3) . . ?
C44 C39 C38 118.0(3) . . ?
C40 C39 C38 124.1(3) . . ?
C41 C40 C39 118.7(3) . . ?
C41 C40 P4 120.0(3) . . ?
C39 C40 P4 121.1(2) . . ?
C42 C41 C40 121.9(3) . . ?
C43 C42 C41 119.5(3) . . ?
C42 C43 C44 120.4(3) . . ?
C43 C44 C39 121.6(3) . . ?
C50 C45 C46 118.8(4) . . ?
C50 C45 P1 122.7(3) . . ?
C46 C45 P1 118.5(3) . . ?
C47 C46 C45 119.5(5) . . ?
C48 C47 C46 121.3(5) . . ?
C47 C48 C49 119.5(5) . . ?
C50 C49 C48 120.8(5) . . ?
C49 C50 C45 120.1(4) . . ?
C56 C51 C52 118.8(3) . . ?
C56 C51 P1 116.3(3) . . ?
C52 C51 P1 124.8(3) . . ?
C51 C52 C53 120.0(4) . . ?
C54 C53 C52 120.7(4) . . ?
C53 C54 C55 119.6(4) . . ?
C54 C55 C56 120.1(4) . . ?
C55 C56 C51 120.8(3) . . ?
C58 C57 C62 118.8(4) . . ?
C58 C57 P2 123.9(3) . . ?
C62 C57 P2 117.2(3) . . ?
C57 C58 C59 121.4(4) . . ?
C60 C59 C58 118.9(5) . . ?
C59 C60 C61 121.3(4) . . ?
C60 C61 C62 119.2(5) . . ?
C57 C62 C61 120.3(4) . . ?
C64 C63 C68 120.0(4) . . ?
C64 C63 P2 117.3(4) . . ?
C68 C63 P2 122.6(3) . . ?
C65 C64 C63 120.9(5) . . ?
C66 C65 C64 119.8(5) . . ?
C65 C66 C67 122.5(5) . . ?
C68 C67 C66 117.0(5) . . ?
C63 C68 C67 119.8(4) . . ?
C74 C69 C70 118.1(4) . . ?
C74 C69 P3 117.7(3) . . ?
C70 C69 P3 124.1(3) . . ?
C71 C70 C69 121.6(5) . . ?
C72 C71 C70 120.0(6) . . ?
C71 C72 C73 121.5(5) . . ?
C72 C73 C74 119.0(6) . . ?
C69 C74 C73 119.8(5) . . ?
C76 C75 C80 120.0 . . ?
C76 C75 P3 117.7(3) . . ?
C80 C75 P3 122.1(3) . . ?
C75 C76 C77 120.0 . . ?
C78 C77 C76 120.0 . . ?
C77 C78 C79 120.0 . . ?
C80 C79 C78 120.0 . . ?
C79 C80 C75 120.0 . . ?
C76' C75' C80' 120.0 . . ?
C76' C75' P3 115.9(6) . . ?
C80' C75' P3 124.1(6) . . ?
C75' C76' C77' 120.0 . . ?
C78' C77' C76' 120.0 . . ?
C79' C78' C77' 120.0 . . ?
C78' C79' C80' 120.0 . . ?
C79' C80' C75' 120.0 . . ?
C86 C81 C82 118.4(4) . . ?
C86 C81 P4 118.2(3) . . ?
C82 C81 P4 123.2(3) . . ?
C81 C82 C83 121.8(4) . . ?
C84 C83 C82 119.6(4) . . ?
C83 C84 C85 120.0(4) . . ?
C84 C85 C86 119.8(5) . . ?
C81 C86 C85 120.4(5) . . ?
C92 C87 C88 118.2(4) . . ?
C92 C87 P4 122.4(3) . . ?
C88 C87 P4 119.2(3) . . ?
C89 C88 C87 120.7(4) . . ?
C88 C89 C90 120.7(4) . . ?
C91 C90 C89 119.6(4) . . ?
C90 C91 C92 119.4(4) . . ?
C87 C92 C91 121.3(4) . . ?
Cl3 C100 Cl2 109.1(3) . . ?
Cl3 C100 Cl1 111.6(3) . . ?
Cl2 C100 Cl1 110.3(3) . . ?
Cl6 C110 Cl5 110.0(3) . . ?
Cl6 C110 Cl4 110.4(3) . . ?
Cl5 C110 Cl4 110.4(3) . . ?
Cl8 C120 Cl7 109.5(6) . . ?
Cl8 C120 Cl9 108.0(6) . . ?
Cl7 C120 Cl9 109.0(7) . . ?
Cl12 C130 Cl10 112.6(8) . . ?
Cl12 C130 Cl11 112.8(7) . . ?
Cl10 C130 Cl11 111.1(8) . . ?
Cl13 C140 Cl14 113.2(12) . . ?
Cl13 C140 Cl15 112.1(12) . . ?
Cl14 C140 Cl15 106.2(9) . . ?
Cl16 C150 Cl18 127.8(13) . . ?
Cl16 C150 Cl17 117.2(11) . . ?
Cl18 C150 Cl17 111.1(9) . . ?
C160 C161 C162 118.4(13) . . ?
C163 C162 C161 120.9(13) . . ?
C162 C163 C164 116.3(15) . . ?
C170 C171 C172 120.4(17) . . ?
C171 C172 C173 113.9(17) . . ?
C174 C173 C172 108.3(14) . . ?

loop_
_geom_bond_atom_site_label_1
_geom_bond_atom_site_label_2
_geom_bond_distance
_geom_bond_site_symmetry_2
_geom_bond_publ_flag
Tl N1 2.536(3) . ?
Tl O1 2.541(2) . ?
Tl N3 2.587(3) . ?
B N6 1.513(5) . ?
B N8 1.524(5) . ?
B N2 1.547(4) . ?
B N4 1.561(5) . ?
P1 O1 1.491(2) . ?
P1 C45 1.788(4) . ?
P1 C13 1.801(4) . ?
P1 C51 1.816(3) . ?
P2 O2 1.480(3) . ?
P2 C22 1.801(3) . ?
P2 C63 1.803(4) . ?
P2 C57 1.811(4) . ?
P3 O3 1.481(3) . ?
P3 C75' 1.763(7) . ?
P3 C31 1.801(4) . ?
P3 C69 1.802(4) . ?
P3 C75 1.831(4) . ?
P4 O4 1.484(2) . ?
P4 C40 1.801(3) . ?
P4 C87 1.804(4) . ?
P4 C81 1.806(4) . ?
N1 C11 1.337(4) . ?
N1 N2 1.358(4) . ?
N2 C9 1.338(4) . ?
N3 C20 1.335(4) . ?
N3 N4 1.366(4) . ?
N4 C18 1.337(4) . ?
N5 C29 1.337(4) . ?
N5 N6 1.362(4) . ?
N6 C27 1.354(4) . ?
N7 C38 1.338(4) . ?
N7 N8 1.355(4) . ?
N8 C36 1.356(4) . ?
C9 C10 1.374(5) . ?
C10 C11 1.384(5) . ?
C11 C12 1.491(5) . ?
C12 C17 1.391(5) . ?
C12 C13 1.405(5) . ?
C13 C14 1.392(5) . ?
C14 C15 1.377(5) . ?
C15 C16 1.365(5) . ?
C16 C17 1.381(5) . ?
C18 C19 1.368(5) . ?
C19 C20 1.408(5) . ?
C20 C21 1.472(5) . ?
C21 C26 1.402(5) . ?
C21 C22 1.406(5) . ?
C22 C23 1.405(5) . ?
C23 C24 1.381(5) . ?
C24 C25 1.374(5) . ?
C25 C26 1.380(5) . ?
C27 C28 1.372(5) . ?
C28 C29 1.389(5) . ?
C29 C30 1.479(5) . ?
C30 C35 1.393(5) . ?
C30 C31 1.404(5) . ?
C31 C32 1.395(5) . ?
C32 C33 1.388(6) . ?
C33 C34 1.379(6) . ?
C34 C35 1.381(6) . ?
C36 C37 1.349(5) . ?
C37 C38 1.403(5) . ?
C38 C39 1.482(5) . ?
C39 C44 1.396(5) . ?
C39 C40 1.423(5) . ?
C40 C41 1.393(5) . ?
C41 C42 1.373(5) . ?
C42 C43 1.369(5) . ?
C43 C44 1.379(5) . ?
C45 C50 1.380(5) . ?
C45 C46 1.399(5) . ?
C46 C47 1.387(7) . ?
C47 C48 1.342(8) . ?
C48 C49 1.382(7) . ?
C49 C50 1.376(6) . ?
C51 C56 1.379(5) . ?
C51 C52 1.381(5) . ?
C52 C53 1.384(5) . ?
C53 C54 1.367(6) . ?
C54 C55 1.373(5) . ?
C55 C56 1.378(5) . ?
C57 C58 1.378(6) . ?
C57 C62 1.381(5) . ?
C58 C59 1.380(6) . ?
C59 C60 1.366(7) . ?
C60 C61 1.375(7) . ?
C61 C62 1.392(6) . ?
C63 C64 1.387(6) . ?
C63 C68 1.392(6) . ?
C64 C65 1.354(7) . ?
C65 C66 1.349(8) . ?
C66 C67 1.415(7) . ?
C67 C68 1.404(6) . ?
C69 C74 1.365(6) . ?
C69 C70 1.393(6) . ?
C70 C71 1.366(7) . ?
C71 C72 1.325(9) . ?
C72 C73 1.373(9) . ?
C73 C74 1.414(7) . ?
C75 C76 1.3900 . ?
C75 C80 1.3900 . ?
C76 C77 1.3900 . ?
C77 C78 1.3900 . ?
C78 C79 1.3900 . ?
C79 C80 1.3900 . ?
C75' C76' 1.3900 . ?
C75' C80' 1.3900 . ?
C76' C77' 1.3900 . ?
C77' C78' 1.3900 . ?
C78' C79' 1.3900 . ?
C79' C80' 1.3900 . ?
C81 C86 1.362(6) . ?
C81 C82 1.373(5) . ?
C82 C83 1.378(5) . ?
C83 C84 1.346(7) . ?
C84 C85 1.385(7) . ?
C85 C86 1.388(6) . ?
C87 C92 1.383(5) . ?
C87 C88 1.383(5) . ?
C88 C89 1.368(6) . ?
C89 C90 1.381(6) . ?
C90 C91 1.371(6) . ?
C91 C92 1.388(6) . ?
C100 Cl3 1.741(5) . ?
C100 Cl2 1.744(5) . ?
C100 Cl1 1.748(5) . ?
C110 Cl6 1.735(5) . ?
C110 Cl5 1.746(6) . ?
C110 Cl4 1.754(5) . ?
C120 Cl8 1.742(7) . ?
C120 Cl7 1.745(7) . ?
C120 Cl9 1.760(7) . ?
C130 Cl12 1.718(9) . ?
C130 Cl10 1.735(9) . ?
C130 Cl11 1.741(8) . ?
C140 Cl13 1.727(10) . ?
C140 Cl14 1.739(10) . ?
C140 Cl15 1.740(10) . ?
C150 Cl16 1.51(2) . ?
C150 Cl18 1.654(16) . ?
C150 Cl17 1.852(18) . ?
C160 C161 1.649(16) . ?
C161 C162 1.655(15) . ?
C162 C163 1.650(16) . ?
C163 C164 1.667(17) . ?
C170 C171 1.603(16) . ?
C171 C172 1.626(19) . ?
C172 C173 1.701(19) . ?
C173 C174 1.664(17) . ?
